data_7208304
loop_
_publ_author_name
'Hermosilla-Ib\'a\~nez, Patricio'
'Car, Pierre Emmanuel'
'Vega, Andr\'es'
'Costamagna, Juan'
'Caruso, Francesco'
'Pivan, Jean-Yves'
'Fur, Eric Le'
'Spodine, Evgenia'
'Venegas-Yazigi, Diego'

_publ_section_title
;
 New structures based on the mixed valence polyoxometalate cluster
 [V12B18O60H6]n&#x2212;
;
_journal_issue 17
_journal_name_full CrystEngComm
_journal_page_first 5604
_journal_paper_doi 10.1039/c2ce25436k
_journal_volume 14
_journal_year 2012
_chemical_formula_moiety '(Zn0.5)(Na9)(H3 O)[V12 B18 O60 H6]11(H2 O)'
_chemical_formula_sum 'B36 H61 Na18 O144 V24 Zn'
_chemical_formula_weight 4456.42
_chemical_name_systematic
;
?
;
_space_group_IT_number 15
_symmetry_cell_setting monoclinic
_symmetry_space_group_name_Hall '-C 2yc'
_symmetry_space_group_name_H-M 'C 1 2/c 1'
_atom_sites_solution_primary direct
_atom_sites_solution_secondary difmap
_audit_creation_method SHELXL-97
_cell_angle_alpha 90.00
_cell_angle_beta 91.82(3)
_cell_angle_gamma 90.00
_cell_formula_units_Z 2
_cell_length_a 19.348(4)
_cell_length_b 21.786(4)
_cell_length_c 16.051(3)
_cell_measurement_reflns_used 4253
_cell_measurement_temperature 293(2)
_cell_measurement_theta_max 26.60
_cell_measurement_theta_min 2.11
_cell_volume 6762(2)
_computing_cell_refinement 'Dirax/lsq (Duisenberg & Schreurs, 1989-2000)'
_computing_data_collection 'Collect (Nonius BV, 1997-2000)'
_computing_data_reduction 'EvalCCD (Duisenberg & Schreurs 1990-2000)'
_computing_structure_refinement 'SHELXL-97 (Sheldrick, 1997)'
_computing_structure_solution 'SHELXS-97 (Sheldrick, 1990)'
_diffrn_ambient_temperature 293(2)
_diffrn_detector 'CCD plate'
_diffrn_detector_area_resol_mean 9
_diffrn_measured_fraction_theta_full 0.988
_diffrn_measured_fraction_theta_max 0.988
_diffrn_measurement_device_type KappaCCD
_diffrn_measurement_method 'CCD rotation images, thick slices'
_diffrn_radiation_monochromator 'horizonally mounted graphite crystal'
_diffrn_radiation_source 'fine-focus sealed tube'
_diffrn_radiation_type MoK\a
_diffrn_radiation_wavelength 0.71069
_diffrn_reflns_av_R_equivalents 0.0782
_diffrn_reflns_av_sigmaI/netI 0.0880
_diffrn_reflns_limit_h_max 25
_diffrn_reflns_limit_h_min -23
_diffrn_reflns_limit_k_max 28
_diffrn_reflns_limit_k_min -28
_diffrn_reflns_limit_l_max 20
_diffrn_reflns_limit_l_min -19
_diffrn_reflns_number 26505
_diffrn_reflns_theta_full 27.42
_diffrn_reflns_theta_max 27.42
_diffrn_reflns_theta_min 1.41
_exptl_absorpt_coefficient_mu 1.942
_exptl_absorpt_correction_T_max 0.615
_exptl_absorpt_correction_T_min 0.526
_exptl_absorpt_correction_type numerical
_exptl_absorpt_process_details EvalCCD
_exptl_crystal_colour black
_exptl_crystal_density_diffrn 2.158
_exptl_crystal_density_method 'not measured'
_exptl_crystal_description stick
_exptl_crystal_F_000 4224.0
_exptl_crystal_size_max 0.42
_exptl_crystal_size_mid 0.28
_exptl_crystal_size_min 0.25
_refine_diff_density_max 2.421
_refine_diff_density_min -1.586
_refine_diff_density_rms 0.407
_refine_ls_extinction_method none
_refine_ls_goodness_of_fit_ref 1.066
_refine_ls_matrix_type full
_refine_ls_number_parameters 589
_refine_ls_number_reflns 7617
_refine_ls_number_restraints 30
_refine_ls_restrained_S_all 1.067
_refine_ls_R_factor_all 0.1333
_refine_ls_R_factor_gt 0.0725
_refine_ls_shift/su_max 0.000
_refine_ls_shift/su_mean 0.000
_refine_ls_structure_factor_coef Fsqd
_refine_ls_weighting_details 'calc w=1/[\s^2^(Fo^2^)+(0.1527P)^2^+70.9692P] where P=(Fo^2^+2Fc^2^)/3'
_refine_ls_weighting_scheme calc
_refine_ls_wR_factor_gt 0.2139
_refine_ls_wR_factor_ref 0.2695
_reflns_number_gt 4614
_reflns_number_total 7704
_reflns_threshold_expression >2sigma(I)
_cod_data_source_file c2ce25436k.txt
_cod_data_source_block compound_3
_cod_depositor_comments
;
The following automatic conversions were performed:

'_symmetry_cell_setting' value 'Monoclinic' changed to 'monoclinic'
according to /home/saulius/struct/CIF-dictionaries/cif_core.dic
dictionary named 'cif_core.dic' version 2.4.1 from 2010-06-29.

Automatic conversion script
Id: cif_fix_values 1891 2012-01-12 08:04:46Z andrius 
;
_cod_original_sg_symbol_H-M 'C 2/c'
_cod_original_formula_sum 'H61 B36 Na18 O144 V24 Zn'
_cod_database_code 7208304

loop_
_symmetry_equiv_pos_as_xyz
'x, y, z'
'-x, y, -z+1/2'
'x+1/2, y+1/2, z'
'-x+1/2, y+1/2, -z+1/2'
'-x, -y, -z'
'x, -y, z-1/2'
'-x+1/2, -y+1/2, -z'
'x+1/2, -y+1/2, z-1/2'

loop_
_atom_site_label
_atom_site_type_symbol
_atom_site_fract_x
_atom_site_fract_y
_atom_site_fract_z
_atom_site_U_iso_or_equiv
_atom_site_adp_type
_atom_site_occupancy
_atom_site_symmetry_multiplicity
_atom_site_calc_flag
_atom_site_refinement_flags
V1 V 0.22041(7) 0.08030(6) 0.00991(9) 0.0154(3) Uani 1 1 d .
V2 V 0.17758(7) 0.15680(6) 0.15545(9) 0.0149(3) Uani 1 1 d .
V3 V 0.19454(8) 0.28662(6) 0.21813(9) 0.0168(3) Uani 1 1 d .
V4 V 0.08702(7) 0.29426(6) 0.07744(9) 0.0155(3) Uani 1 1 d .
V5 V 0.08307(7) 0.28974(6) -0.10886(9) 0.0141(3) Uani 1 1 d .
V6 V 0.10362(7) 0.15754(6) -0.05940(9) 0.0172(3) Uani 1 1 d .
B1 B 0.1698(5) 0.4107(4) 0.1272(6) 0.0145(18) Uani 1 1 d .
B2 B 0.3140(5) 0.1942(4) 0.2502(6) 0.0157(18) Uani 1 1 d .
B3 B 0.0612(6) 0.4666(5) 0.0925(7) 0.025(2) Uani 1 1 d .
B4 B 0.2916(5) 0.3972(4) 0.1815(7) 0.020(2) Uani 1 1 d .
B5 B 0.3238(5) 0.1024(4) 0.1575(6) 0.0164(18) Uani 1 1 d .
B6 B 0.3783(5) 0.0867(4) 0.0218(6) 0.0156(18) Uani 1 1 d .
B7 B 0.3937(5) 0.4069(4) 0.2775(7) 0.023(2) Uani 1 1 d .
B8 B 0.3530(5) 0.3015(4) 0.2348(6) 0.020(2) Uani 1 1 d .
B9 B 0.3014(5) 0.0891(4) 0.3081(6) 0.020(2) Uani 1 1 d .
O1 O 0.3164(3) 0.0791(2) -0.0358(4) 0.0167(12) Uani 1 1 d .
O2 O 0.2018(3) 0.0090(3) 0.0279(4) 0.0272(15) Uani 1 1 d .
O3 O 0.2569(3) 0.1136(3) 0.1135(4) 0.0180(12) Uani 1 1 d .
O4 O 0.1418(3) 0.1102(3) 0.2215(4) 0.0284(15) Uani 1 1 d .
O5 O 0.3683(3) 0.0671(2) 0.1053(3) 0.0144(11) Uani 1 1 d .
O6 O 0.1298(3) 0.2348(2) 0.1528(4) 0.0173(12) Uani 1 1 d .
O7 O 0.1631(4) 0.2972(3) 0.3096(4) 0.0280(15) Uani 1 1 d .
O8 O 0.2845(3) 0.3343(3) 0.2188(4) 0.0192(13) Uani 1 1 d .
O9 O 0.1551(3) 0.3450(3) 0.1384(4) 0.0190(12) Uani 1 1 d .
O10 O 0.1010(3) 0.3472(2) -0.0189(4) 0.0153(11) Uani 1 1 d .
O11 O 0.0764(3) 0.2359(3) -0.0134(4) 0.0189(12) Uani 1 1 d .
O12 O 0.0048(3) 0.2994(3) -0.1484(4) 0.0189(12) Uani 1 1 d .
O13 O 0.1172(3) 0.2133(2) -0.1533(4) 0.0178(12) Uani 1 1 d .
O14 O 0.0325(3) 0.1187(3) -0.0780(4) 0.0290(15) Uani 1 1 d .
O15 O 0.1825(3) 0.1084(2) -0.0964(4) 0.0181(12) Uani 1 1 d .
O16 O 0.1443(3) 0.1312(3) 0.0462(4) 0.0184(12) Uani 1 1 d .
O17 O 0.2445(3) 0.2101(2) 0.2156(4) 0.0191(12) Uani 1 1 d .
O18 O 0.3484(3) 0.2478(3) 0.2849(4) 0.0208(13) Uani 1 1 d .
O19 O 0.3076(3) 0.1515(3) 0.3222(4) 0.0237(13) Uani 1 1 d .
O20 O 0.3545(3) 0.1634(2) 0.1836(4) 0.0167(12) Uani 1 1 d .
O21 O 0.2269(3) 0.4307(2) 0.1801(4) 0.0167(12) Uani 1 1 d .
O22 O 0.1097(3) 0.4475(3) 0.1504(4) 0.0226(13) Uani 1 1 d .
O23 O 0.0103(3) 0.3089(3) 0.1111(4) 0.0264(14) Uani 1 1 d .
O24 O 0.0637(3) 0.4513(3) 0.0096(4) 0.0197(13) Uani 1 1 d .
O25 O 0.0082(4) 0.5025(4) 0.1189(4) 0.048(2) Uani 1 1 d .
O26 O 0.3408(3) 0.4340(3) 0.2338(4) 0.0244(14) Uani 1 1 d .
O27 O 0.3114(3) 0.0640(2) 0.2318(4) 0.0206(13) Uani 1 1 d .
O28 O 0.4386(4) 0.4436(3) 0.3241(5) 0.0377(19) Uani 1 1 d .
O29 O 0.4030(3) 0.3442(3) 0.2794(4) 0.0266(15) Uani 1 1 d .
O30 O 0.2840(4) 0.0530(3) 0.3748(4) 0.0358(17) Uani 1 1 d .
Na1 Na 0.0808(3) 0.5010(3) 0.2775(4) 0.086(2) Uani 1 1 d .
Na2 Na 0.0558(2) 0.1079(2) 0.3047(2) 0.0388(10) Uani 1 1 d .
Na3 Na 0.3838(3) 0.2074(3) 0.4099(3) 0.0584(15) Uani 1 1 d .
Na4 Na 0.3171(7) 0.0577(6) 0.5153(6) 0.078(4) Uani 0.50 1 d P
Na5A Na 0.2942(6) 0.5087(4) 0.3181(6) 0.045(3) Uani 0.50 1 d P
Na5B Na 0.2572(8) 0.4784(7) 0.3197(7) 0.068(4) Uani 0.50 1 d P
Zn1 Zn 0.5000 0.2850(2) 0.2500 0.0587(12) Uani 0.50 2 d SP
O31 O 0.1239(9) 0.0412(9) 0.3848(10) 0.057(5) Uani 0.50 1 d P
O32 O 0.025(2) 0.2011(11) 0.2859(19) 0.065(15) Uani 0.25 1 d P
O33 O -0.011(2) 0.0678(19) 0.393(2) 0.08(2) Uani 0.25 1 d P
O34 O 0.4223(6) 0.1171(5) 0.4947(7) 0.019(2) Uani 0.50 1 d P
O35 O 0.4202(8) 0.2981(10) 0.4698(12) 0.068(7) Uani 0.50 1 d P
O36 O 0.0000 0.5888(5) 0.2500 0.057(4) Uani 1 2 d S
O37 O 0.0000 0.3930(10) 0.2500 0.18(3) Uani 0.50 2 d SP
O38 O 0.1681(8) 0.4361(7) 0.3429(10) 0.044(4) Uani 0.50 1 d P
O39 O 0.2958(10) 0.1849(16) 0.5144(12) 0.107(10) Uani 0.50 1 d P
O40 O 0.2090(14) 0.1256(11) 0.5999(18) 0.099(8) Uani 0.50 1 d PU
O41 O 0.0068(12) 0.0682(12) 0.317(4) 0.28(3) Uani 0.50 1 d PU
O42 O 0.1694(12) 0.1703(10) 0.4067(14) 0.018(5) Uani 0.25 1 d PU
O43 O 0.0596(14) 0.0424(11) 0.4243(17) 0.029(6) Uani 0.25 1 d PU
O44 O 0.0815(13) 0.3695(11) 0.3570(16) 0.026(5) Uani 0.25 1 d PU
O100 O 0.2500 0.2500 0.0000 0.131(8) Uani 1 2 d S

loop_
_atom_site_aniso_label
_atom_site_aniso_U_11
_atom_site_aniso_U_22
_atom_site_aniso_U_33
_atom_site_aniso_U_23
_atom_site_aniso_U_13
_atom_site_aniso_U_12
V1 0.0151(7) 0.0089(6) 0.0220(7) -0.0006(5) -0.0037(5) 0.0002(5)
V2 0.0143(7) 0.0124(6) 0.0179(7) 0.0034(5) -0.0012(5) 0.0034(5)
V3 0.0209(8) 0.0129(6) 0.0164(7) 0.0000(5) -0.0022(5) 0.0065(5)
V4 0.0130(7) 0.0140(6) 0.0193(7) 0.0020(5) -0.0020(5) 0.0044(5)
V5 0.0116(7) 0.0109(6) 0.0192(7) -0.0016(5) -0.0068(5) 0.0035(5)
V6 0.0148(7) 0.0133(6) 0.0229(8) -0.0010(5) -0.0081(6) 0.0015(5)
B1 0.013(4) 0.013(4) 0.018(5) 0.002(3) -0.006(3) 0.006(3)
B2 0.015(4) 0.014(4) 0.018(5) 0.001(3) -0.006(4) 0.006(3)
B3 0.029(6) 0.023(5) 0.023(5) -0.006(4) -0.004(4) 0.017(4)
B4 0.015(5) 0.018(4) 0.028(5) -0.010(4) -0.008(4) 0.004(4)
B5 0.012(4) 0.018(4) 0.019(5) -0.005(4) -0.001(3) 0.004(3)
B6 0.010(4) 0.016(4) 0.020(5) -0.002(3) -0.004(3) 0.004(3)
B7 0.018(5) 0.019(5) 0.032(6) -0.004(4) -0.014(4) 0.008(4)
B8 0.024(5) 0.015(4) 0.020(5) -0.003(4) -0.011(4) 0.009(4)
B9 0.023(5) 0.020(5) 0.017(5) 0.003(4) 0.001(4) 0.004(4)
O1 0.018(3) 0.016(3) 0.016(3) 0.000(2) -0.006(2) 0.004(2)
O2 0.033(4) 0.011(3) 0.037(4) -0.002(3) -0.002(3) -0.004(3)
O3 0.017(3) 0.017(3) 0.020(3) -0.002(2) -0.007(2) 0.006(2)
O4 0.028(4) 0.028(3) 0.030(4) 0.015(3) 0.002(3) -0.003(3)
O5 0.016(3) 0.010(2) 0.017(3) 0.001(2) -0.004(2) 0.002(2)
O6 0.017(3) 0.014(3) 0.021(3) 0.004(2) -0.003(2) 0.003(2)
O7 0.041(4) 0.024(3) 0.019(3) -0.002(3) 0.003(3) 0.012(3)
O8 0.020(3) 0.018(3) 0.018(3) -0.003(2) -0.009(2) 0.007(2)
O9 0.022(3) 0.015(3) 0.019(3) 0.006(2) -0.009(2) 0.001(2)
O10 0.013(3) 0.013(3) 0.019(3) 0.004(2) -0.005(2) 0.002(2)
O11 0.018(3) 0.015(3) 0.023(3) 0.001(2) -0.006(2) 0.001(2)
O12 0.014(3) 0.021(3) 0.021(3) 0.000(2) -0.005(2) 0.001(2)
O13 0.014(3) 0.013(3) 0.025(3) -0.002(2) -0.003(2) 0.003(2)
O14 0.017(3) 0.026(3) 0.044(4) 0.000(3) -0.014(3) 0.001(3)
O15 0.014(3) 0.015(3) 0.025(3) -0.001(2) -0.007(2) 0.005(2)
O16 0.013(3) 0.017(3) 0.025(3) 0.000(2) -0.005(2) 0.005(2)
O17 0.019(3) 0.015(3) 0.022(3) -0.001(2) -0.010(2) 0.004(2)
O18 0.024(3) 0.018(3) 0.020(3) 0.000(2) -0.008(2) 0.009(2)
O19 0.034(4) 0.018(3) 0.019(3) 0.001(2) -0.002(3) 0.005(3)
O20 0.019(3) 0.011(3) 0.020(3) 0.000(2) -0.001(2) 0.001(2)
O21 0.018(3) 0.014(3) 0.017(3) -0.003(2) -0.006(2) 0.005(2)
O22 0.026(3) 0.025(3) 0.017(3) -0.001(2) -0.004(2) 0.012(3)
O23 0.021(3) 0.031(3) 0.027(4) 0.007(3) -0.001(3) 0.008(3)
O24 0.018(3) 0.021(3) 0.020(3) -0.003(2) -0.004(2) 0.009(2)
O25 0.042(5) 0.076(6) 0.027(4) -0.016(4) -0.012(3) 0.045(4)
O26 0.027(4) 0.016(3) 0.029(4) -0.008(3) -0.016(3) 0.006(2)
O27 0.028(3) 0.012(3) 0.022(3) 0.003(2) -0.002(3) 0.005(2)
O28 0.044(4) 0.015(3) 0.052(5) -0.010(3) -0.028(4) 0.003(3)
O29 0.025(3) 0.015(3) 0.039(4) -0.008(3) -0.017(3) 0.006(2)
O30 0.058(5) 0.022(3) 0.029(4) 0.011(3) 0.013(3) 0.008(3)
Na1 0.069(4) 0.104(5) 0.087(5) -0.034(4) 0.027(4) -0.035(4)
Na2 0.030(2) 0.061(3) 0.026(2) -0.0090(19) -0.0003(17) -0.0099(19)
Na3 0.059(3) 0.087(4) 0.028(2) -0.001(2) -0.010(2) -0.021(3)
Na4 0.083(8) 0.122(11) 0.027(5) -0.008(6) 0.007(5) -0.072(8)
Na5A 0.073(8) 0.022(5) 0.038(5) -0.008(4) 0.010(5) 0.012(4)
Na5B 0.093(11) 0.071(9) 0.040(6) -0.004(6) -0.003(6) 0.041(8)
Zn1 0.051(3) 0.056(3) 0.069(3) 0.000 -0.009(2) 0.000
O31 0.057(11) 0.080(13) 0.033(9) 0.015(8) 0.008(8) 0.052(10)
O32 0.13(4) 0.006(11) 0.06(2) -0.010(11) 0.09(3) 0.011(14)
O33 0.11(4) 0.08(3) 0.05(2) -0.08(2) -0.07(2) 0.09(3)
O34 0.013(6) 0.025(6) 0.018(6) -0.004(5) -0.003(5) -0.013(5)
O35 0.021(8) 0.107(16) 0.077(13) -0.061(12) 0.029(8) -0.045(9)
O36 0.087(10) 0.027(6) 0.056(8) 0.000 -0.025(7) 0.000
O37 0.45(7) 0.014(10) 0.10(2) 0.000 0.24(4) 0.000
O38 0.048(10) 0.045(9) 0.038(9) 0.016(7) -0.009(7) -0.022(7)
O39 0.028(11) 0.25(3) 0.045(12) 0.009(16) 0.011(9) 0.046(15)
O40 0.096(19) 0.073(15) 0.13(2) -0.036(15) -0.012(16) 0.009(14)
O41 0.008(11) 0.070(16) 0.77(10) 0.17(3) 0.04(4) 0.010(13)
O42 0.018(5) 0.018(5) 0.017(5) 0.0001(10) 0.0008(10) 0.0002(10)
O43 0.041(16) 0.013(11) 0.036(15) -0.002(10) 0.019(12) -0.014(11)
O44 0.026(5) 0.026(5) 0.026(5) -0.0003(10) 0.0013(11) 0.0000(10)
O100 0.128(19) 0.14(2) 0.126(19) 0.012(15) 0.021(15) -0.035(16)

loop_
_atom_type_symbol
_atom_type_description
_atom_type_scat_dispersion_real
_atom_type_scat_dispersion_imag
_atom_type_scat_source
C C 0.0033 0.0016 'International Tables Vol C Tables 4.2.6.8 and 6.1.1.4'
H H 0.0000 0.0000 'International Tables Vol C Tables 4.2.6.8 and 6.1.1.4'
B B 0.0013 0.0007 'International Tables Vol C Tables 4.2.6.8 and 6.1.1.4'
N N 0.0061 0.0033 'International Tables Vol C Tables 4.2.6.8 and 6.1.1.4'
O O 0.0106 0.0060 'International Tables Vol C Tables 4.2.6.8 and 6.1.1.4'
V V 0.3005 0.5294 'International Tables Vol C Tables 4.2.6.8 and 6.1.1.4'
Zn Zn 0.2839 1.4301 'International Tables Vol C Tables 4.2.6.8 and 6.1.1.4'
Na Na 0.0362 0.0249 'International Tables Vol C Tables 4.2.6.8 and 6.1.1.4'

loop_
_geom_angle_atom_site_label_1
_geom_angle_atom_site_label_2
_geom_angle_atom_site_label_3
_geom_angle
_geom_angle_site_symmetry_1
_geom_angle_site_symmetry_3
O2 V1 O3 106.5(3) . .
O2 V1 O15 112.4(3) . .
O3 V1 O15 139.4(2) . .
O2 V1 O16 108.6(3) . .
O3 V1 O16 77.8(2) . .
O15 V1 O16 79.3(2) . .
O2 V1 O1 105.3(3) . .
O3 V1 O1 90.1(2) . .
O15 V1 O1 90.6(2) . .
O16 V1 O1 146.0(2) . .
O2 V1 V6 115.7(2) . .
O3 V1 V6 111.09(17) . .
O15 V1 V6 40.21(17) . .
O16 V1 V6 39.11(18) . .
O1 V1 V6 124.25(17) . .
O2 V1 V2 108.9(2) . .
O3 V1 V2 39.11(17) . .
O15 V1 V2 113.78(17) . .
O16 V1 V2 38.96(17) . .
O1 V1 V2 124.65(17) . .
V6 V1 V2 75.79(5) . .
O2 V1 Na5A 49.6(3) . 4_545
O3 V1 Na5A 58.5(3) . 4_545
O15 V1 Na5A 151.2(3) . 4_545
O16 V1 Na5A 86.1(3) . 4_545
O1 V1 Na5A 114.6(3) . 4_545
V6 V1 Na5A 120.5(2) . 4_545
V2 V1 Na5A 64.19(19) . 4_545
O2 V1 Na4 45.8(3) . 6
O3 V1 Na4 96.9(3) . 6
O15 V1 Na4 118.4(2) . 6
O16 V1 Na4 151.7(3) . 6
O1 V1 Na4 60.4(3) . 6
V6 V1 Na4 151.1(2) . 6
V2 V1 Na4 127.60(17) . 6
Na5A V1 Na4 68.0(3) 4_545 6
O2 V1 Na5B 44.3(3) . 4_545
O3 V1 Na5B 62.4(3) . 4_545
O15 V1 Na5B 156.0(3) . 4_545
O16 V1 Na5B 101.7(3) . 4_545
O1 V1 Na5B 100.4(3) . 4_545
V6 V1 Na5B 135.3(3) . 4_545
V2 V1 Na5B 77.1(2) . 4_545
Na5A V1 Na5B 15.6(3) 4_545 4_545
Na4 V1 Na5B 52.9(3) 6 4_545
O4 V2 O16 105.9(3) . .
O4 V2 O6 110.3(3) . .
O16 V2 O6 95.1(2) . .
O4 V2 O3 106.2(3) . .
O16 V2 O3 77.8(2) . .
O6 V2 O3 143.3(3) . .
O4 V2 O17 109.5(3) . .
O16 V2 O17 144.1(3) . .
O6 V2 O17 78.4(2) . .
O3 V2 O17 86.6(2) . .
O4 V2 V1 107.0(3) . .
O16 V2 V1 39.35(17) . .
O6 V2 V1 127.83(18) . .
O3 V2 V1 38.79(17) . .
O17 V2 V1 120.96(19) . .
O4 V2 V3 114.1(3) . .
O16 V2 V3 127.08(18) . .
O6 V2 V3 39.67(17) . .
O3 V2 V3 119.48(18) . .
O17 V2 V3 38.81(16) . .
V1 V2 V3 138.50(6) . .
O4 V2 Na5A 51.8(3) . 4_545
O16 V2 Na5A 83.3(3) . 4_545
O6 V2 Na5A 160.0(3) . 4_545
O3 V2 Na5A 55.9(3) . 4_545
O17 V2 Na5A 114.2(3) . 4_545
V1 V2 Na5A 60.61(18) . 4_545
V3 V2 Na5A 149.2(2) . 4_545
O4 V2 Na2 23.1(2) . .
O16 V2 Na2 108.37(19) . .
O6 V2 Na2 87.23(19) . .
O3 V2 Na2 129.32(19) . .
O17 V2 Na2 106.5(2) . .
V1 V2 Na2 123.99(9) . .
V3 V2 Na2 97.06(9) . .
Na5A V2 Na2 74.5(2) 4_545 .
O7 V3 O17 110.1(3) . .
O7 V3 O9 110.6(3) . .
O17 V3 O9 137.6(3) . .
O7 V3 O6 108.2(3) . .
O17 V3 O6 78.7(2) . .
O9 V3 O6 78.2(2) . .
O7 V3 O8 105.6(3) . .
O17 V3 O8 90.7(2) . .
O9 V3 O8 89.2(2) . .
O6 V3 O8 146.1(2) . .
O7 V3 V2 113.2(2) . .
O17 V3 V2 39.82(17) . .
O9 V3 V2 110.99(18) . .
O6 V3 V2 38.93(16) . .
O8 V3 V2 124.50(17) . .
O7 V3 V4 113.5(3) . .
O17 V3 V4 111.44(18) . .
O9 V3 V4 39.34(17) . .
O6 V3 V4 38.92(16) . .
O8 V3 V4 123.07(17) . .
V2 V3 V4 74.80(5) . .
O23 V4 O11 107.6(3) . .
O23 V4 O6 107.4(3) . .
O11 V4 O6 93.7(2) . .
O23 V4 O10 107.3(3) . .
O11 V4 O10 78.8(2) . .
O6 V4 O10 145.1(2) . .
O23 V4 O9 109.2(3) . .
O11 V4 O9 143.0(3) . .
O6 V4 O9 78.4(2) . .
O10 V4 O9 87.4(2) . .
O23 V4 V5 110.1(2) . .
O11 V4 V5 39.50(17) . .
O6 V4 V5 126.75(18) . .
O10 V4 V5 39.46(17) . .
O9 V4 V5 120.90(19) . .
O23 V4 V3 112.1(2) . .
O11 V4 V3 125.35(18) . .
O6 V4 V3 39.49(17) . .
O10 V4 V3 120.94(17) . .
O9 V4 V3 38.97(16) . .
V5 V4 V3 137.69(6) . .
O12 V5 O10 110.4(3) . .
O12 V5 O11 107.5(3) . .
O10 V5 O11 79.4(2) . .
O12 V5 O13 106.9(3) . .
O10 V5 O13 141.0(2) . .
O11 V5 O13 78.6(3) . .
O12 V5 O20 105.6(3) . 7
O10 V5 O20 91.2(2) . 7
O11 V5 O20 146.8(2) . 7
O13 V5 O20 89.9(2) . 7
O12 V5 V4 112.2(2) . .
O10 V5 V4 39.96(16) . .
O11 V5 V4 39.56(17) . .
O13 V5 V4 113.47(19) . .
O20 V5 V4 125.70(17) 7 .
O12 V5 V6 109.8(2) . .
O10 V5 V6 113.76(17) . .
O11 V5 V6 39.10(17) . .
O13 V5 V6 39.67(18) . .
O20 V5 V6 124.54(17) 7 .
V4 V5 V6 76.64(5) . .
O14 V6 O16 108.9(3) . .
O14 V6 O11 106.7(3) . .
O16 V6 O11 92.0(2) . .
O14 V6 O13 108.2(3) . .
O16 V6 O13 142.9(3) . .
O11 V6 O13 78.0(2) . .
O14 V6 O15 108.6(3) . .
O16 V6 O15 78.8(2) . .
O11 V6 O15 144.6(2) . .
O13 V6 O15 88.9(2) . .
O14 V6 V1 113.4(2) . .
O16 V6 V1 39.47(17) . .
O11 V6 V1 124.22(18) . .
O13 V6 V1 120.98(18) . .
O15 V6 V1 39.34(17) . .
O14 V6 V5 110.1(2) . .
O16 V6 V5 124.16(18) . .
O11 V6 V5 39.03(18) . .
O13 V6 V5 39.12(16) . .
O15 V6 V5 122.46(18) . .
V1 V6 V5 136.50(6) . .
O21 B1 O9 111.7(6) . .
O21 B1 O22 106.6(7) . .
O9 B1 O22 110.0(7) . .
O21 B1 O1 111.8(7) . 7
O9 B1 O1 107.5(6) . 7
O22 B1 O1 109.3(6) . 7
O18 B2 O17 110.9(6) . .
O18 B2 O19 104.7(7) . .
O17 B2 O19 109.8(7) . .
O18 B2 O20 113.1(7) . .
O17 B2 O20 109.0(7) . .
O19 B2 O20 109.3(6) . .
O18 B2 Na3 51.6(4) . .
O17 B2 Na3 134.9(6) . .
O19 B2 Na3 54.5(4) . .
O20 B2 Na3 116.0(5) . .
O22 B3 O25 118.0(9) . .
O22 B3 O24 122.8(8) . .
O25 B3 O24 119.2(8) . .
O21 B4 O15 110.2(7) . 7
O21 B4 O26 106.0(7) . .
O15 B4 O26 109.8(8) 7 .
O21 B4 O8 112.1(7) . .
O15 B4 O8 109.3(7) 7 .
O26 B4 O8 109.4(7) . .
O5 B5 O3 110.0(7) . .
O5 B5 O27 106.3(7) . .
O3 B5 O27 108.5(7) . .
O5 B5 O20 113.2(7) . .
O3 B5 O20 108.6(7) . .
O27 B5 O20 110.2(7) . .
O5 B5 Na1 56.3(4) . 4_545
O3 B5 Na1 142.9(6) . 4_545
O27 B5 Na1 55.0(4) . 4_545
O20 B5 Na1 108.4(5) . 4_545
O5 B5 Na5A 100.3(5) . 4_545
O3 B5 Na5A 62.0(5) . 4_545
O27 B5 Na5A 52.3(4) . 4_545
O20 B5 Na5A 146.1(6) . 4_545
Na1 B5 Na5A 85.4(4) 4_545 4_545
O5 B5 Na5B 85.3(5) . 4_545
O3 B5 Na5B 76.4(5) . 4_545
O27 B5 Na5B 47.9(4) . 4_545
O20 B5 Na5B 156.3(6) . 4_545
Na1 B5 Na5B 68.6(4) 4_545 4_545
Na5A B5 Na5B 17.9(3) 4_545 4_545
O5 B6 O24 106.1(6) . 7
O5 B6 O10 111.2(7) . 7
O24 B6 O10 108.5(7) 7 7
O5 B6 O1 114.7(7) . .
O24 B6 O1 108.9(7) 7 .
O10 B6 O1 107.2(6) 7 .
O26 B7 O29 122.5(8) . .
O26 B7 O28 118.7(8) . .
O29 B7 O28 118.8(8) . .
O18 B8 O13 110.7(7) . 7
O18 B8 O29 106.9(7) . .
O13 B8 O29 107.0(8) 7 .
O18 B8 O8 114.3(8) . .
O13 B8 O8 108.3(7) 7 .
O29 B8 O8 109.5(6) . .
O27 B9 O30 121.0(8) . .
O27 B9 O19 121.9(8) . .
O30 B9 O19 117.1(8) . .
B6 O1 B1 114.8(6) . 7
B6 O1 V1 120.1(5) . .
B1 O1 V1 122.8(5) 7 .
V1 O2 Na5A 100.4(4) . 4_545
V1 O2 Na5B 110.2(4) . 4_545
Na5A O2 Na5B 21.7(4) 4_545 4_545
V1 O2 Na4 108.4(5) . 6
Na5A O2 Na4 94.3(4) 4_545 6
Na5B O2 Na4 72.9(5) 4_545 6
B5 O3 V1 130.0(5) . .
B5 O3 V2 127.3(5) . .
V1 O3 V2 102.1(3) . .
B5 O3 Na5A 89.6(5) . 4_545
V1 O3 Na5A 84.5(3) . 4_545
V2 O3 Na5A 88.0(3) . 4_545
V2 O4 Na2 139.7(4) . .
V2 O4 Na5A 98.8(4) . 4_545
Na2 O4 Na5A 120.5(4) . 4_545
B6 O5 B5 119.2(6) . .
B6 O5 Na1 143.6(5) . 4_545
B5 O5 Na1 95.6(5) . 4_545
V2 O6 V4 142.6(3) . .
V2 O6 V3 101.4(3) . .
V4 O6 V3 101.6(3) . .
B4 O8 B8 113.9(7) . .
B4 O8 V3 123.7(5) . .
B8 O8 V3 120.3(5) . .
B1 O9 V3 130.1(5) . .
B1 O9 V4 128.2(5) . .
V3 O9 V4 101.7(3) . .
B6 O10 V5 129.9(5) 7 .
B6 O10 V4 129.5(5) 7 .
V5 O10 V4 100.6(2) . .
V5 O11 V4 100.9(3) . .
V5 O11 V6 101.9(3) . .
V4 O11 V6 147.1(3) . .
V5 O12 Zn1 100.2(3) . 7
V5 O12 Na3 134.2(3) . 8_455
Zn1 O12 Na3 100.6(2) 7 8_455
B8 O13 V5 131.2(5) 7 .
B8 O13 V6 127.6(5) 7 .
V5 O13 V6 101.2(3) . .
B4 O15 V1 131.3(5) 7 .
B4 O15 V6 127.8(5) 7 .
V1 O15 V6 100.5(3) . .
V2 O16 V6 145.7(3) . .
V2 O16 V1 101.7(3) . .
V6 O16 V1 101.4(3) . .
B2 O17 V3 130.2(5) . .
B2 O17 V2 128.4(5) . .
V3 O17 V2 101.4(3) . .
B8 O18 B2 118.8(7) . .
B8 O18 Na3 142.4(6) . .
B2 O18 Na3 98.6(5) . .
B9 O19 B2 119.7(7) . .
B9 O19 Na3 131.2(6) . .
B2 O19 Na3 94.3(5) . .
B2 O20 B5 112.4(6) . .
B2 O20 V5 122.3(5) . 7
B5 O20 V5 121.4(5) . 7
B1 O21 B4 120.3(6) . .
B1 O21 Na5B 143.2(6) . .
B4 O21 Na5B 91.0(5) . .
B3 O22 B1 121.8(7) . .
B3 O22 Na1 104.8(6) . .
B1 O22 Na1 132.7(5) . .
B3 O24 B6 120.7(7) . 7
B3 O25 Na1 139.2(7) . 2
B3 O25 Na1 85.2(6) . .
Na1 O25 Na1 74.4(3) 2 .
B7 O26 B4 121.2(7) . .
B7 O26 Na5A 107.7(6) . .
B4 O26 Na5A 117.1(6) . .
B7 O26 Na5B 113.2(7) . .
B4 O26 Na5B 96.5(6) . .
Na5A O26 Na5B 24.0(4) . .
B9 O27 B5 122.0(7) . .
B9 O27 Na5B 121.7(6) . 4_545
B5 O27 Na5B 105.0(6) . 4_545
B9 O27 Na5A 110.2(6) . 4_545
B5 O27 Na5A 99.5(5) . 4_545
Na5B O27 Na5A 22.9(4) 4_545 4_545
B9 O27 Na1 114.7(6) . 4_545
B5 O27 Na1 96.0(5) . 4_545
Na5B O27 Na1 90.3(5) 4_545 4_545
Na5A O27 Na1 113.1(4) 4_545 4_545
B7 O29 B8 121.3(7) . .
B7 O29 Zn1 130.4(6) . .
B8 O29 Zn1 94.1(5) . .
B9 O30 Na4 131.5(7) . .
O38 Na1 O25 102.2(5) . 2
O38 Na1 O22 84.8(5) . .
O25 Na1 O22 140.1(4) 2 .
O38 Na1 O36 161.5(5) . .
O25 Na1 O36 70.0(3) 2 .
O22 Na1 O36 112.1(3) . .
O38 Na1 O27 77.1(4) . 4
O25 Na1 O27 130.0(3) 2 4
O22 Na1 O27 89.9(3) . 4
O36 Na1 O27 95.0(3) . 4
O38 Na1 O5 76.2(4) . 4
O25 Na1 O5 75.7(3) 2 4
O22 Na1 O5 143.1(3) . 4
O36 Na1 O5 85.5(3) . 4
O27 Na1 O5 55.3(2) 4 4
O38 Na1 O37 87.5(5) . .
O25 Na1 O37 73.8(3) 2 .
O22 Na1 O37 67.3(2) . .
O36 Na1 O37 105.5(4) . .
O27 Na1 O37 153.7(4) 4 .
O5 Na1 O37 141.2(3) 4 .
O38 Na1 O25 135.1(5) . .
O25 Na1 O25 105.6(3) 2 .
O22 Na1 O25 51.6(2) . .
O36 Na1 O25 63.2(3) . .
O27 Na1 O25 109.0(3) 4 .
O5 Na1 O25 144.8(4) 4 .
O37 Na1 O25 67.8(3) . .
O38 Na1 O44 45.2(6) . .
O25 Na1 O44 74.2(5) 2 .
O22 Na1 O44 84.6(5) . .
O36 Na1 O44 139.9(5) . .
O27 Na1 O44 122.2(6) 4 .
O5 Na1 O44 102.7(6) 4 .
O37 Na1 O44 45.9(5) . .
O25 Na1 O44 111.5(5) . .
O38 Na1 B5 82.4(4) . 4
O25 Na1 B5 101.0(3) 2 4
O22 Na1 B5 118.9(3) . 4
O36 Na1 B5 82.8(3) . 4
O27 Na1 B5 29.0(2) 4 4
O5 Na1 B5 28.2(2) 4 4
O37 Na1 B5 167.5(4) . 4
O25 Na1 B5 124.8(4) . 4
O44 Na1 B5 122.0(6) . 4
O38 Na1 Na1 141.0(4) . 2
O25 Na1 Na1 59.0(3) 2 2
O22 Na1 Na1 90.9(3) . 2
O36 Na1 Na1 49.9(2) . 2
O27 Na1 Na1 141.8(3) 4 2
O5 Na1 Na1 123.5(3) 4 2
O37 Na1 Na1 55.6(3) . 2
O25 Na1 Na1 46.6(3) . 2
O44 Na1 Na1 95.9(5) . 2
B5 Na1 Na1 131.8(2) 4 2
O38 Na1 Na5B 33.8(4) . .
O25 Na1 Na5B 125.3(4) 2 .
O22 Na1 Na5B 81.2(3) . .
O36 Na1 Na5B 138.0(4) . .
O27 Na1 Na5B 43.9(3) 4 .
O5 Na1 Na5B 65.4(3) 4 .
O37 Na1 Na5B 116.2(4) . .
O25 Na1 Na5B 128.4(3) . .
O44 Na1 Na5B 78.5(6) . .
B5 Na1 Na5B 57.1(3) 4 .
Na1 Na1 Na5B 170.7(3) 2 .
O41 Na2 O33 34(3) . .
O41 Na2 O32 116.8(15) . .
O33 Na2 O32 107.9(11) . .
O41 Na2 O4 133(2) . .
O33 Na2 O4 155.8(8) . .
O32 Na2 O4 96.2(8) . .
O41 Na2 O31 84.4(15) . .
O33 Na2 O31 73.9(9) . .
O32 Na2 O31 145.6(13) . .
O4 Na2 O31 85.6(5) . .
O41 Na2 O43 59(2) . .
O33 Na2 O43 39.4(11) . .
O32 Na2 O43 133.0(9) . .
O4 Na2 O43 120.3(7) . .
O31 Na2 O43 34.9(8) . .
O41 Na2 O41 63(4) . 2
O33 Na2 O41 95.3(13) . 2
O32 Na2 O41 95.4(13) . 2
O4 Na2 O41 83.4(10) . 2
O31 Na2 O41 118.9(9) . 2
O43 Na2 O41 115.9(13) . 2
O41 Na2 Na2 62(2) . 2
O33 Na2 Na2 86.7(9) . 2
O32 Na2 Na2 72.4(12) . 2
O4 Na2 Na2 102.1(3) . 2
O31 Na2 Na2 140.9(6) . 2
O43 Na2 Na2 121.2(7) . 2
O41 Na2 Na2 28.4(6) 2 2
O41 Na2 O32 99.1(15) . 2
O33 Na2 O32 106.7(10) . 2
O32 Na2 O32 29.0(17) . 2
O4 Na2 O32 94.9(6) . 2
O31 Na2 O32 174.6(9) . 2
O43 Na2 O32 144.8(8) . 2
O41 Na2 O32 66.5(10) 2 2
Na2 Na2 O32 44.2(7) 2 2
O41 Na2 O42 137(3) . .
O33 Na2 O42 105.7(9) . .
O32 Na2 O42 81.1(13) . .
O4 Na2 O42 76.3(5) . .
O31 Na2 O42 65.9(7) . .
O43 Na2 O42 80.2(8) . .
O41 Na2 O42 158.9(12) 2 .
Na2 Na2 O42 153.2(4) 2 .
O32 Na2 O42 108.9(8) 2 .
O41 Na2 V2 143(3) . .
O33 Na2 V2 173.0(8) . .
O32 Na2 V2 79.0(7) . .
O4 Na2 V2 17.23(18) . .
O31 Na2 V2 100.6(5) . .
O43 Na2 V2 135.4(7) . .
O41 Na2 V2 83.6(11) 2 .
Na2 Na2 V2 95.35(18) 2 .
O32 Na2 V2 79.2(5) 2 .
O42 Na2 V2 75.3(4) . .
O41 Na2 Na5A 104.4(19) . 4_545
O33 Na2 Na5A 123.3(8) . 4_545
O32 Na2 Na5A 128.5(7) . 4_545
O4 Na2 Na5A 32.9(2) . 4_545
O31 Na2 Na5A 63.0(4) . 4_545
O43 Na2 Na5A 93.8(6) . 4_545
O41 Na2 Na5A 76.8(7) 2 4_545
Na2 Na2 Na5A 104.1(2) 2 4_545
O32 Na2 Na5A 119.6(5) 2 4_545
O42 Na2 Na5A 89.1(5) . 4_545
V2 Na2 Na5A 49.72(13) . 4_545
O18 Na3 O35 96.7(7) . .
O18 Na3 O19 60.4(2) . .
O35 Na3 O19 151.1(7) . .
O18 Na3 O39 118.7(5) . .
O35 Na3 O39 95.5(9) . .
O19 Na3 O39 82.6(7) . .
O18 Na3 O34 149.6(4) . .
O35 Na3 O34 111.6(7) . .
O19 Na3 O34 95.1(3) . .
O39 Na3 O34 71.0(7) . .
O18 Na3 O12 87.3(3) . 8_556
O35 Na3 O12 86.0(4) . 8_556
O19 Na3 O12 108.4(3) . 8_556
O39 Na3 O12 153.5(6) . 8_556
O34 Na3 O12 83.8(3) . 8_556
O18 Na3 B2 29.8(2) . .
O35 Na3 B2 126.0(7) . .
O19 Na3 B2 31.2(2) . .
O39 Na3 B2 105.7(6) . .
O34 Na3 B2 122.2(4) . .
O12 Na3 B2 94.4(3) 8_556 .
O38 Na4 O30 171.2(8) 7_556 .
O38 Na4 O34 91.4(6) 7_556 .
O30 Na4 O34 95.6(5) . .
O38 Na4 O2 92.0(5) 7_556 6_556
O30 Na4 O2 81.1(4) . 6_556
O34 Na4 O2 176.6(5) . 6_556
O38 Na4 O39 87.7(7) 7_556 .
O30 Na4 O39 90.1(6) . .
O34 Na4 O39 66.3(6) . .
O2 Na4 O39 114.4(7) 6_556 .
O38 Na4 O40 65.0(8) 7_556 .
O30 Na4 O40 107.0(8) . .
O34 Na4 O40 113.9(7) . .
O2 Na4 O40 68.2(6) 6_556 .
O39 Na4 O40 52.8(7) . .
O38 Na4 Na5B 39.3(5) 7_556 7_556
O30 Na4 Na5B 133.2(5) . 7_556
O34 Na4 Na5B 130.5(5) . 7_556
O2 Na4 Na5B 52.9(4) 6_556 7_556
O39 Na4 Na5B 100.3(6) . 7_556
O40 Na4 Na5B 52.0(6) . 7_556
O38 Na4 V1 97.1(5) 7_556 6_556
O30 Na4 V1 79.1(3) . 6_556
O34 Na4 V1 152.7(7) . 6_556
O2 Na4 V1 25.79(18) 6_556 6_556
O39 Na4 V1 139.6(6) . 6_556
O40 Na4 V1 93.2(6) . 6_556
Na5B Na4 V1 63.5(3) 7_556 6_556
O38 Na4 Na5A 51.3(4) 7_556 7_556
O30 Na4 Na5A 121.6(4) . 7_556
O34 Na4 Na5A 142.6(5) . 7_556
O2 Na4 Na5A 40.7(3) 6_556 7_556
O39 Na4 Na5A 107.2(6) . 7_556
O40 Na4 Na5A 55.5(6) . 7_556
Na5B Na4 Na5A 12.5(3) 7_556 7_556
V1 Na4 Na5A 51.6(2) 6_556 7_556
O38 Na4 Na1 32.2(5) 7_556 7_556
O30 Na4 Na1 154.2(6) . 7_556
O34 Na4 Na1 83.7(4) . 7_556
O2 Na4 Na1 98.8(4) 6_556 7_556
O39 Na4 Na1 112.7(5) . 7_556
O40 Na4 Na1 96.6(6) . 7_556
Na5B Na4 Na1 56.7(3) 7_556 7_556
V1 Na4 Na1 89.8(3) 6_556 7_556
Na5A Na4 Na1 64.4(3) 7_556 7_556
O26 Na5A O2 125.8(5) . 4
O26 Na5A O27 119.0(5) . 4
O2 Na5A O27 108.7(4) 4 4
O26 Na5A O4 104.8(5) . 4
O2 Na5A O4 103.9(4) 4 4
O27 Na5A O4 84.4(3) 4 4
O26 Na5A O3 166.9(5) . 4
O2 Na5A O3 66.2(3) 4 4
O27 Na5A O3 54.5(3) 4 4
O4 Na5A O3 64.7(3) 4 4
O26 Na5A O38 92.3(5) . .
O2 Na5A O38 82.3(5) 4 .
O27 Na5A O38 68.2(5) 4 .
O4 Na5A O38 152.3(6) 4 .
O3 Na5A O38 94.8(5) 4 .
O26 Na5A B5 147.1(5) . 4
O2 Na5A B5 82.6(3) 4 4
O27 Na5A B5 28.2(2) 4 4
O4 Na5A B5 80.3(3) 4 4
O3 Na5A B5 28.4(2) 4 4
O38 Na5A B5 73.7(5) . 4
O26 Na5A V1 153.5(5) . 4
O2 Na5A V1 30.03(17) 4 4
O27 Na5A V1 87.0(3) 4 4
O4 Na5A V1 81.5(3) 4 4
O3 Na5A V1 36.95(17) 4 4
O38 Na5A V1 92.8(4) . 4
B5 Na5A V1 58.8(2) 4 4
O26 Na5A V2 134.1(5) . 4
O2 Na5A V2 82.5(3) 4 4
O27 Na5A V2 72.4(3) 4 4
O4 Na5A V2 29.38(17) 4 4
O3 Na5A V2 36.02(17) 4 4
O38 Na5A V2 130.0(5) . 4
B5 Na5A V2 57.2(2) 4 4
V1 Na5A V2 55.20(15) 4 4
O26 Na5A Na4 112.7(4) . 7_556
O2 Na5A Na4 44.9(3) 4 7_556
O27 Na5A Na4 86.1(4) 4 7_556
O4 Na5A Na4 141.2(4) 4 7_556
O3 Na5A Na4 79.3(4) 4 7_556
O38 Na5A Na4 37.3(4) . 7_556
B5 Na5A Na4 73.9(4) 4 7_556
V1 Na5A Na4 60.4(2) 4 7_556
V2 Na5A Na4 112.3(3) 4 7_556
O26 Na5A Na1 106.4(4) . .
O2 Na5A Na1 99.0(4) 4 .
O27 Na5A Na1 33.6(2) 4 .
O4 Na5A Na1 118.1(4) 4 .
O3 Na5A Na1 74.2(3) 4 .
O38 Na5A Na1 34.7(4) . .
B5 Na5A Na1 46.8(3) 4 .
V1 Na5A Na1 92.3(3) 4 .
V2 Na5A Na1 102.7(3) 4 .
Na4 Na5A Na1 60.7(3) 7_556 .
O26 Na5A Na2 78.4(3) . 4
O2 Na5A Na2 118.2(4) 4 4
O27 Na5A Na2 100.0(3) 4 4
O4 Na5A Na2 26.64(19) 4 4
O3 Na5A Na2 91.3(3) 4 4
O38 Na5A Na2 159.3(5) . 4
B5 Na5A Na2 104.2(3) 4 4
V1 Na5A Na2 103.8(3) 4 4
V2 Na5A Na2 55.82(19) 4 4
Na4 Na5A Na2 162.9(3) 7_556 4
Na1 Na5A Na2 130.5(3) . 4
O38 Na5B O26 121.9(8) . .
O38 Na5B O27 87.3(7) . 4
O26 Na5B O27 119.6(6) . 4
O38 Na5B O21 78.4(7) . .
O26 Na5B O21 57.1(3) . .
O27 Na5B O21 84.5(4) 4 .
O38 Na5B O2 100.3(7) . 4
O26 Na5B O2 117.0(6) . 4
O27 Na5B O2 105.6(5) 4 4
O21 Na5B O2 169.8(6) . 4
O38 Na5B O40 73.7(9) . 7_556
O26 Na5B O40 76.9(7) . 7_556
O27 Na5B O40 160.0(9) 4 7_556
O21 Na5B O40 97.2(7) . 7_556
O2 Na5B O40 72.8(6) 4 7_556
O38 Na5B Na4 46.4(5) . 7_556
O26 Na5B Na4 136.6(6) . 7_556
O27 Na5B Na4 102.7(5) 4 7_556
O21 Na5B Na4 123.0(7) . 7_556
O2 Na5B Na4 54.2(3) 4 7_556
O40 Na5B Na4 59.7(7) 7_556 7_556
O38 Na5B B5 86.5(7) . 4
O26 Na5B B5 140.4(6) . 4
O27 Na5B B5 27.0(3) 4 4
O21 Na5B B5 110.7(4) . 4
O2 Na5B B5 79.1(4) 4 4
O40 Na5B B5 141.7(8) 7_556 4
Na4 Na5B B5 82.8(4) 7_556 4
O38 Na5B Na1 42.1(5) . .
O26 Na5B Na1 128.8(5) . .
O27 Na5B Na1 45.8(3) 4 .
O21 Na5B Na1 71.8(4) . .
O2 Na5B Na1 114.1(4) 4 .
O40 Na5B Na1 115.8(8) 7_556 .
Na4 Na5B Na1 74.3(4) 7_556 .
B5 Na5B Na1 54.2(3) 4 .
O38 Na5B V1 103.3(6) . 4
O26 Na5B V1 129.6(6) . 4
O27 Na5B V1 80.4(4) 4 4
O21 Na5B V1 164.7(5) . 4
O2 Na5B V1 25.50(18) 4 4
O40 Na5B V1 97.9(6) 7_556 4
Na4 Na5B V1 63.6(3) 7_556 4
B5 Na5B V1 54.6(3) 4 4
Na1 Na5B V1 99.0(3) . 4
O29 Zn1 O29 113.0(4) 2_655 .
O29 Zn1 O12 107.0(2) 2_655 7
O29 Zn1 O12 122.2(2) . 7
O29 Zn1 O12 122.2(2) 2_655 8_556
O29 Zn1 O12 107.0(2) . 8_556
O12 Zn1 O12 83.1(3) 7 8_556
O43 O31 Na2 75.2(13) . .
O32 O32 Na2 106.5(11) 2 .
O32 O32 Na2 44.6(8) 2 2
Na2 O32 Na2 63.4(8) . 2
O43 O33 Na2 79(2) . .
Na4 O34 Na3 104.9(6) . .
Na1 O36 Na1 80.2(4) 2 .
Na1 O37 Na1 68.8(6) . 2
Na5B O38 Na4 94.4(7) . 7_556
Na5B O38 Na1 104.1(7) . .
Na4 O38 Na1 117.4(9) 7_556 .
Na5B O38 Na5A 5.6(4) . .
Na4 O38 Na5A 91.4(6) 7_556 .
Na1 O38 Na5A 101.3(5) . .
Na3 O39 Na4 95.4(8) . .
Na5B O40 Na4 68.2(7) 7_556 .
Na2 O41 Na2 89(2) . 2
O31 O43 O33 130(3) . .
O31 O43 Na2 69.9(12) . .
O33 O43 Na2 62(2) . .

loop_
_geom_bond_atom_site_label_1
_geom_bond_atom_site_label_2
_geom_bond_distance
_geom_bond_site_symmetry_2
V1 O2 1.623(6) .
V1 O3 1.927(6) .
V1 O15 1.936(6) .
V1 O16 1.947(6) .
V1 O1 2.019(6) .
V1 V6 3.003(2) .
V1 V2 3.008(2) .
V1 Na5A 3.191(9) 4_545
V1 Na4 3.540(11) 6
V1 Na5B 3.538(13) 4_545
V2 O4 1.637(6) .
V2 O16 1.931(6) .
V2 O6 1.934(6) .
V2 O3 1.940(6) .
V2 O17 1.970(6) .
V2 V3 3.016(2) .
V2 Na5A 3.297(10) 4_545
V2 Na2 3.575(4) .
V3 O7 1.624(6) .
V3 O17 1.928(6) .
V3 O9 1.943(6) .
V3 O6 1.964(6) .
V3 O8 2.027(6) .
V3 V4 3.026(2) .
V4 O23 1.627(6) .
V4 O11 1.940(6) .
V4 O6 1.941(6) .
V4 O10 1.954(6) .
V4 O9 1.959(6) .
V4 V5 2.991(2) .
V5 O12 1.636(6) .
V5 O10 1.934(6) .
V5 O11 1.937(6) .
V5 O13 1.936(6) .
V5 O20 2.008(6) 7
V5 V6 3.0105(19) .
V6 O14 1.635(6) .
V6 O16 1.932(6) .
V6 O11 1.940(6) .
V6 O13 1.959(6) .
V6 O15 1.971(6) .
B1 O21 1.439(11) .
B1 O9 1.471(10) .
B1 O22 1.470(10) .
B1 O1 1.516(11) 7
B2 O18 1.446(11) .
B2 O17 1.479(10) .
B2 O19 1.494(11) .
B2 O20 1.503(11) .
B2 Na3 2.874(10) .
B3 O22 1.363(12) .
B3 O25 1.368(12) .
B3 O24 1.373(12) .
B4 O21 1.449(11) .
B4 O15 1.475(12) 7
B4 O26 1.483(11) .
B4 O8 1.504(12) .
B5 O5 1.442(10) .
B5 O3 1.474(11) .
B5 O27 1.483(11) .
B5 O20 1.510(11) .
B5 Na1 3.042(11) 4_545
B5 Na5A 3.096(14) 4_545
B5 Na5B 3.150(15) 4_545
B6 O5 1.425(11) .
B6 O24 1.496(10) 7
B6 O10 1.498(10) 7
B6 O1 1.498(10) .
B7 O26 1.356(11) .
B7 O29 1.380(11) .
B7 O28 1.382(12) .
B8 O18 1.425(11) .
B8 O13 1.482(12) 7
B8 O29 1.506(11) .
B8 O8 1.521(11) .
B9 O27 1.360(12) .
B9 O30 1.377(11) .
B9 O19 1.382(11) .
O1 B1 1.516(11) 7
O2 Na5A 2.471(12) 4_545
O2 Na5B 2.632(14) 4_545
O2 Na4 2.674(12) 6
O3 Na5A 2.733(10) 4_545
O4 Na2 2.167(8) .
O4 Na5A 2.623(13) 4_545
O5 Na1 2.542(8) 4_545
O10 B6 1.498(10) 7
O12 Zn1 2.457(7) 7
O12 Na3 2.555(8) 8_455
O13 B8 1.482(12) 7
O15 B4 1.475(12) 7
O18 Na3 2.277(8) .
O19 Na3 2.347(8) .
O20 V5 2.008(6) 7
O21 Na5B 2.523(14) .
O22 Na1 2.430(9) .
O24 B6 1.496(10) 7
O25 Na1 2.433(10) 2
O25 Na1 2.870(11) .
O26 Na5A 2.318(11) .
O26 Na5B 2.366(14) .
O27 Na5B 2.421(13) 4_545
O27 Na5A 2.483(13) 4_545
O27 Na1 2.505(8) 4_545
O29 Zn1 2.337(7) .
O30 Na4 2.326(12) .
Na1 O38 2.416(18) .
Na1 O25 2.433(10) 2
Na1 O36 2.502(12) .
Na1 O27 2.505(8) 4
Na1 O5 2.542(8) 4
Na1 O37 2.851(19) .
Na1 O44 3.14(3) .
Na1 B5 3.042(11) 4
Na1 Na1 3.223(14) 2
Na1 Na5B 3.492(15) .
Na2 O41 1.30(2) .
Na2 O33 2.14(6) .
Na2 O32 2.14(3) .
Na2 O31 2.322(15) .
Na2 O43 2.39(3) .
Na2 O41 2.43(5) 2
Na2 Na2 2.740(8) 2
Na2 O32 2.92(4) 2
Na2 O42 3.02(2) .
Na2 Na5A 4.164(13) 4_545
Na3 O35 2.299(17) .
Na3 O39 2.48(2) .
Na3 O34 2.493(13) .
Na3 O12 2.555(8) 8_556
Na4 O38 2.289(18) 7_556
Na4 O34 2.443(14) .
Na4 O2 2.674(12) 6_556
Na4 O39 2.80(4) .
Na4 O40 2.93(3) .
Na4 Na5B 3.153(17) 7_556
Na4 V1 3.540(11) 6_556
Na4 Na5A 3.775(15) 7_556
Na4 Na1 4.022(15) 7_556
Na5A O2 2.471(12) 4
Na5A O27 2.483(13) 4
Na5A O4 2.623(13) 4
Na5A O3 2.733(10) 4
Na5A O38 2.946(19) .
Na5A B5 3.096(14) 4
Na5A V1 3.191(9) 4
Na5A V2 3.297(10) 4
Na5A Na4 3.775(15) 7_556
Na5A Na2 4.164(13) 4
Na5B O38 2.00(2) .
Na5B O27 2.421(13) 4
Na5B O2 2.632(14) 4
Na5B O40 2.68(3) 7_556
Na5B Na4 3.153(17) 7_556
Na5B B5 3.150(15) 4
Na5B V1 3.538(13) 4
Zn1 O29 2.337(7) 2_655
Zn1 O12 2.457(7) 7
Zn1 O12 2.457(7) 8_556
O31 O43 1.42(3) .
O32 O32 1.48(9) 2
O32 Na2 2.92(4) 2
O33 O43 1.55(4) .
O36 Na1 2.502(12) 2
O37 Na1 2.851(19) 2
O38 Na4 2.289(18) 7_556
O40 Na5B 2.68(3) 7_556
O41 Na2 2.43(5) 2
